data_4023265
loop_
_publ_author_name
'Ahmad Basheer'
'Zvi Rappoport'

_publ_section_title
;
 A Rich Array of Reactions of Cyanomonothiocarbonylmalonamides
 RNHCSCH(CN)CONHR' and Their Thioenols RNHC(SH)=C(CN)CONHR'
;
_journal_name_full 'Journal of Organic Chemistry'
_journal_page_first 1386
_journal_page_last 1396
_journal_paper_doi 10.1021/jo7022262
_journal_volume 73
_journal_year 2008
_chemical_formula_moiety 'C10 H15 N3 O S'
_chemical_formula_sum 'C10 H15 N3 O S'
_chemical_formula_weight 225.31
_chemical_name_systematic
; 
 ? 
;
_space_group_IT_number 2
_symmetry_cell_setting triclinic
_symmetry_space_group_name_Hall '-P 1'
_symmetry_space_group_name_H-M 'P -1'
_atom_sites_solution_hydrogens geom
_atom_sites_solution_primary direct
_atom_sites_solution_secondary difmap
_audit_creation_method SHELXL-97
_cell_angle_alpha 86.3810(10)
_cell_angle_beta 69.4090(10)
_cell_angle_gamma 85.5860(10)
_cell_formula_units_Z 2
_cell_length_a 7.5503(5)
_cell_length_b 8.2831(5)
_cell_length_c 10.0876(7)
_cell_measurement_temperature 295(1)
_cell_volume 588.38(7)
_computing_cell_refinement 'Bruker SMART'
_computing_data_collection 'Bruker SMART'
_computing_data_reduction 'Bruker SAINT'
_computing_molecular_graphics 'Bruker SHELXTL'
_computing_publication_material 'Bruker SHELXTL'
_computing_structure_refinement 'SHELXL-97 (Sheldrick, 1997)'
_computing_structure_solution 'SHELXS-97 (Sheldrick, 1990)'
_diffrn_ambient_temperature 295(1)
_diffrn_measured_fraction_theta_full 0.991
_diffrn_measured_fraction_theta_max 0.991
_diffrn_measurement_device_type 'CCD area detector'
_diffrn_measurement_method 'phi and omega scans'
_diffrn_radiation_monochromator graphite
_diffrn_radiation_source 'fine-focus sealed tube'
_diffrn_radiation_type MoK\a
_diffrn_radiation_wavelength 0.71073
_diffrn_reflns_av_R_equivalents 0.0205
_diffrn_reflns_av_sigmaI/netI 0.0247
_diffrn_reflns_limit_h_max 9
_diffrn_reflns_limit_h_min -9
_diffrn_reflns_limit_k_max 10
_diffrn_reflns_limit_k_min -10
_diffrn_reflns_limit_l_max 12
_diffrn_reflns_limit_l_min -12
_diffrn_reflns_number 6618
_diffrn_reflns_theta_full 27.00
_diffrn_reflns_theta_max 27.00
_diffrn_reflns_theta_min 2.16
_exptl_absorpt_coefficient_mu 0.254
_exptl_absorpt_correction_T_max 0.9462
_exptl_absorpt_correction_T_min 0.9322
_exptl_absorpt_correction_type none
_exptl_crystal_colour colorless
_exptl_crystal_density_diffrn 1.272
_exptl_crystal_density_method 'not measured'
_exptl_crystal_description plate
_exptl_crystal_F_000 240
_exptl_crystal_size_max 0.28
_exptl_crystal_size_mid 0.26
_exptl_crystal_size_min 0.22
_refine_diff_density_max 0.265
_refine_diff_density_min -0.247
_refine_diff_density_rms 0.057
_refine_ls_extinction_coef 0.011(5)
_refine_ls_extinction_expression Fc^*^=kFc[1+0.001xFc^2^\l^3^/sin(2\q)]^-1/4^
_refine_ls_extinction_method SHELXL
_refine_ls_goodness_of_fit_ref 1.066
_refine_ls_hydrogen_treatment mixed
_refine_ls_matrix_type full
_refine_ls_number_parameters 149
_refine_ls_number_reflns 2543
_refine_ls_number_restraints 0
_refine_ls_restrained_S_all 1.066
_refine_ls_R_factor_all 0.0419
_refine_ls_R_factor_gt 0.0396
_refine_ls_shift/su_max 0.000
_refine_ls_shift/su_mean 0.000
_refine_ls_structure_factor_coef Fsqd
_refine_ls_weighting_details 'calc w=1/[\s^2^(Fo^2^)+(0.0493P)^2^+0.2027P] where P=(Fo^2^+2Fc^2^)/3'
_refine_ls_weighting_scheme calc
_refine_ls_wR_factor_gt 0.0998
_refine_ls_wR_factor_ref 0.1015
_reflns_number_gt 2385
_reflns_number_total 2543
_reflns_threshold_expression >2sigma(I)
_cod_data_source_file jo7022262-File008.cif
_cod_data_source_block bashir2m
_cod_depositor_comments
;
The following automatic conversions were performed:
'_symmetry_cell_setting' value 'Triclinic' changed to 'triclinic'
according to '/home/saulius/struct/CIF-dictionaries/cif_core.dic'
dictionary named 'cif_core.dic' version 2.4.1 from 2010-06-29.

Automatic conversion script
Id: cif_fix_enum 1527 2010-12-29 10:47:43Z saulius 
;
_cod_database_code 4023265

loop_
_symmetry_equiv_pos_as_xyz
'x, y, z'
'-x, -y, -z'

loop_
_atom_site_label
_atom_site_type_symbol
_atom_site_fract_x
_atom_site_fract_y
_atom_site_fract_z
_atom_site_U_iso_or_equiv
_atom_site_adp_type
_atom_site_occupancy
_atom_site_symmetry_multiplicity
_atom_site_calc_flag
_atom_site_refinement_flags
_atom_site_disorder_assembly
_atom_site_disorder_group
C1 C 0.17244(19) 0.47290(16) 0.27347(14) 0.0297(3) Uani 1 1 d . . .
C2 C 0.0672(2) 0.34252(17) 0.27169(14) 0.0307(3) Uani 1 1 d . . .
C3 C 0.0164(2) 0.21272(16) 0.38005(15) 0.0315(3) Uani 1 1 d . . .
C4 C -0.0204(2) 0.34398(19) 0.16831(17) 0.0420(4) Uani 1 1 d . . .
C5 C 0.3072(2) 0.73980(18) 0.17912(17) 0.0408(4) Uani 1 1 d . . .
H5 H 0.2962 0.7610 0.2763 0.049 Uiso 1 1 calc R . .
C6 C 0.2256(3) 0.8883(2) 0.1192(2) 0.0578(5) Uani 1 1 d . . .
H6A H 0.2379 0.8708 0.0231 0.087 Uiso 1 1 calc R . .
H6B H 0.2933 0.9810 0.1214 0.087 Uiso 1 1 calc R . .
H6C H 0.0941 0.9070 0.1751 0.087 Uiso 1 1 calc R . .
C7 C 0.5143(3) 0.7022(3) 0.0942(2) 0.0621(5) Uani 1 1 d . . .
H7A H 0.5590 0.6058 0.1335 0.093 Uiso 1 1 calc R . .
H7B H 0.5867 0.7911 0.0979 0.093 Uiso 1 1 calc R . .
H7C H 0.5286 0.6860 -0.0025 0.093 Uiso 1 1 calc R . .
C8 C 0.2867(2) 0.26262(17) 0.45331(16) 0.0359(3) Uani 1 1 d . . .
C9 C 0.4450(3) 0.1708(2) 0.3410(2) 0.0568(5) Uani 1 1 d . . .
H9A H 0.4447 0.0575 0.3679 0.085 Uiso 1 1 calc R . .
H9B H 0.5646 0.2111 0.3324 0.085 Uiso 1 1 calc R . .
H9C H 0.4259 0.1857 0.2518 0.085 Uiso 1 1 calc R . .
C10 C 0.3191(3) 0.2558(2) 0.5947(2) 0.0525(5) Uani 1 1 d . . .
H10A H 0.2225 0.3226 0.6605 0.079 Uiso 1 1 calc R . .
H10B H 0.4412 0.2945 0.5808 0.079 Uiso 1 1 calc R . .
H10C H 0.3139 0.1460 0.6319 0.079 Uiso 1 1 calc R . .
N1 N 0.19342(19) 0.60125(15) 0.18408(14) 0.0362(3) Uani 1 1 d . . .
N2 N -0.0892(3) 0.3496(2) 0.0835(2) 0.0701(6) Uani 1 1 d . . .
H1N2 H 0.149(3) 0.600(2) 0.123(2) 0.042(5) Uiso 1 1 d . . .
N3 N 0.10441(18) 0.19820(15) 0.47667(14) 0.0359(3) Uani 1 1 d . . .
H1N3 H 0.087(3) 0.109(2) 0.524(2) 0.046(5) Uiso 1 1 d . . .
O1 O -0.10780(16) 0.11992(13) 0.38639(13) 0.0439(3) Uani 1 1 d . . .
S1 S 0.27601(6) 0.47800(4) 0.40283(4) 0.03851(15) Uani 1 1 d . . .

loop_
_atom_site_aniso_label
_atom_site_aniso_U_11
_atom_site_aniso_U_22
_atom_site_aniso_U_33
_atom_site_aniso_U_23
_atom_site_aniso_U_13
_atom_site_aniso_U_12
C1 0.0327(7) 0.0284(7) 0.0299(7) 0.0037(5) -0.0133(5) -0.0063(5)
C2 0.0363(7) 0.0288(7) 0.0323(7) 0.0064(5) -0.0181(6) -0.0093(5)
C3 0.0336(7) 0.0272(7) 0.0377(7) 0.0059(5) -0.0178(6) -0.0064(5)
C4 0.0551(9) 0.0358(8) 0.0451(9) 0.0142(6) -0.0288(8) -0.0206(7)
C5 0.0571(10) 0.0314(7) 0.0368(8) 0.0074(6) -0.0182(7) -0.0191(7)
C6 0.0891(14) 0.0299(8) 0.0593(11) 0.0090(7) -0.0316(10) -0.0145(9)
C7 0.0565(11) 0.0611(12) 0.0642(12) 0.0129(10) -0.0135(9) -0.0248(9)
C8 0.0384(8) 0.0319(7) 0.0461(8) 0.0106(6) -0.0256(7) -0.0107(6)
C9 0.0431(9) 0.0551(11) 0.0749(13) -0.0022(9) -0.0253(9) 0.0037(8)
C10 0.0644(11) 0.0523(10) 0.0593(11) 0.0192(8) -0.0448(9) -0.0205(8)
N1 0.0486(7) 0.0306(6) 0.0358(7) 0.0091(5) -0.0221(6) -0.0141(5)
N2 0.1044(14) 0.0653(11) 0.0709(11) 0.0300(9) -0.0657(11) -0.0427(10)
N3 0.0415(7) 0.0315(6) 0.0429(7) 0.0154(5) -0.0252(6) -0.0144(5)
O1 0.0467(6) 0.0384(6) 0.0586(7) 0.0196(5) -0.0330(5) -0.0214(5)
S1 0.0519(3) 0.0320(2) 0.0430(2) 0.00943(15) -0.02937(19) -0.01742(16)

loop_
_atom_type_symbol
_atom_type_description
_atom_type_scat_dispersion_real
_atom_type_scat_dispersion_imag
_atom_type_scat_source
C C 0.0033 0.0016 'International Tables Vol C Tables 4.2.6.8 and 6.1.1.4'
H H 0.0000 0.0000 'International Tables Vol C Tables 4.2.6.8 and 6.1.1.4'
N N 0.0061 0.0033 'International Tables Vol C Tables 4.2.6.8 and 6.1.1.4'
O O 0.0106 0.0060 'International Tables Vol C Tables 4.2.6.8 and 6.1.1.4'
S S 0.1246 0.1234 'International Tables Vol C Tables 4.2.6.8 and 6.1.1.4'

loop_
_geom_angle_atom_site_label_1
_geom_angle_atom_site_label_2
_geom_angle_atom_site_label_3
_geom_angle
_geom_angle_site_symmetry_1
_geom_angle_site_symmetry_3
_geom_angle_publ_flag
N1 C1 C2 123.51(13) . . ?
N1 C1 S1 116.41(11) . . ?
C2 C1 S1 120.02(10) . . ?
C1 C2 C4 118.83(12) . . ?
C1 C2 C3 125.14(12) . . ?
C4 C2 C3 115.47(12) . . ?
O1 C3 N3 120.54(12) . . ?
O1 C3 C2 121.02(12) . . ?
N3 C3 C2 118.41(12) . . ?
N2 C4 C2 177.98(16) . . ?
N1 C5 C7 110.99(14) . . ?
N1 C5 C6 108.75(14) . . ?
C7 C5 C6 112.14(15) . . ?
N1 C5 H5 108.3 . . ?
C7 C5 H5 108.3 . . ?
C6 C5 H5 108.3 . . ?
C5 C6 H6A 109.5 . . ?
C5 C6 H6B 109.5 . . ?
H6A C6 H6B 109.5 . . ?
C5 C6 H6C 109.5 . . ?
H6A C6 H6C 109.5 . . ?
H6B C6 H6C 109.5 . . ?
C5 C7 H7A 109.5 . . ?
C5 C7 H7B 109.5 . . ?
H7A C7 H7B 109.5 . . ?
C5 C7 H7C 109.5 . . ?
H7A C7 H7C 109.5 . . ?
H7B C7 H7C 109.5 . . ?
N3 C8 C9 111.32(14) . . ?
N3 C8 C10 108.25(13) . . ?
C9 C8 C10 111.83(14) . . ?
N3 C8 S1 109.00(10) . . ?
C9 C8 S1 110.96(12) . . ?
C10 C8 S1 105.27(11) . . ?
C8 C9 H9A 109.5 . . ?
C8 C9 H9B 109.5 . . ?
H9A C9 H9B 109.5 . . ?
C8 C9 H9C 109.5 . . ?
H9A C9 H9C 109.5 . . ?
H9B C9 H9C 109.5 . . ?
C8 C10 H10A 109.5 . . ?
C8 C10 H10B 109.5 . . ?
H10A C10 H10B 109.5 . . ?
C8 C10 H10C 109.5 . . ?
H10A C10 H10C 109.5 . . ?
H10B C10 H10C 109.5 . . ?
C1 N1 C5 125.57(13) . . ?
C1 N1 H1N2 117.7(14) . . ?
C5 N1 H1N2 116.5(14) . . ?
C3 N3 C8 123.59(12) . . ?
C3 N3 H1N3 113.0(13) . . ?
C8 N3 H1N3 114.1(12) . . ?
C1 S1 C8 100.41(6) . . ?

loop_
_geom_bond_atom_site_label_1
_geom_bond_atom_site_label_2
_geom_bond_distance
_geom_bond_site_symmetry_2
_geom_bond_publ_flag
C1 N1 1.3315(18) . ?
C1 C2 1.3940(19) . ?
C1 S1 1.7452(14) . ?
C2 C4 1.4169(19) . ?
C2 C3 1.4554(18) . ?
C3 O1 1.2395(17) . ?
C3 N3 1.3547(18) . ?
C4 N2 1.143(2) . ?
C5 N1 1.4737(18) . ?
C5 C7 1.514(3) . ?
C5 C6 1.520(2) . ?
C5 H5 0.9800 . ?
C6 H6A 0.9600 . ?
C6 H6B 0.9600 . ?
C6 H6C 0.9600 . ?
C7 H7A 0.9600 . ?
C7 H7B 0.9600 . ?
C7 H7C 0.9600 . ?
C8 N3 1.4504(18) . ?
C8 C9 1.519(2) . ?
C8 C10 1.527(2) . ?
C8 S1 1.8277(15) . ?
C9 H9A 0.9600 . ?
C9 H9B 0.9600 . ?
C9 H9C 0.9600 . ?
C10 H10A 0.9600 . ?
C10 H10B 0.9600 . ?
C10 H10C 0.9600 . ?
N1 H1N2 0.799(19) . ?
N3 H1N3 0.84(2) . ?

loop_
_geom_hbond_atom_site_label_D
_geom_hbond_atom_site_label_H
_geom_hbond_atom_site_label_A
_geom_hbond_distance_DH
_geom_hbond_distance_HA
_geom_hbond_distance_DA
_geom_hbond_angle_DHA
_geom_hbond_site_symmetry_A
N3 H1N3 O1 0.84(2) 2.07(2) 2.8995(16) 167.3(17) 2_556
N1 H1N2 N2 0.799(19) 2.291(19) 3.062(2) 162.7(18) 2_565

loop_
_cod_related_entry_id
_cod_related_entry_database
_cod_related_entry_code
1 ChemSpider 21120866
